data_7024464
loop_
_publ_author_name
'Li, Jingqiu'
'Li, Fuwei'
'Koh, Lip Lin'
'Hor, T. S. Andy'

_publ_section_title
;
 [Pt2(mu-SAz)(mu-S)]2+ (SAz = azolium thiolate) dication as an unusual
 source for quadruply bridging sulfide in [Ag2Pt2(mu-SAz)(mu4-S)]3+.
;
_journal_issue 9
_journal_name_full 'Dalton transactions (Cambridge, England : 2003)'
_journal_page_first 2441
_journal_page_last 2448
_journal_paper_doi 10.1039/b917404d
_journal_volume 39
_journal_year 2010
_chemical_formula_sum 'C77 H72 Cl6 F12 N6 P6 Pt2 S2'
_chemical_formula_weight 2162.23
_chemical_name_systematic
;
?
;
_space_group_IT_number 14
_symmetry_cell_setting monoclinic
_symmetry_space_group_name_Hall '-P 2ybc'
_symmetry_space_group_name_H-M 'P 1 21/c 1'
_atom_sites_solution_hydrogens geom
_atom_sites_solution_primary direct
_atom_sites_solution_secondary difmap
_audit_creation_method SHELXL-97
_cell_angle_alpha 90.00
_cell_angle_beta 93.8250(10)
_cell_angle_gamma 90.00
_cell_formula_units_Z 4
_cell_length_a 15.0153(6)
_cell_length_b 18.1522(7)
_cell_length_c 30.9695(12)
_cell_measurement_reflns_used 8100
_cell_measurement_temperature 223(2)
_cell_measurement_theta_max 24.67
_cell_measurement_theta_min 2.24
_cell_volume 8422.3(6)
_computing_cell_refinement 'Bruker SMART'
_computing_data_collection 'Bruker SMART'
_computing_data_reduction 'Bruker SAINT'
_computing_molecular_graphics 'Bruker SHELXTL'
_computing_publication_material 'Bruker SHELXTL'
_computing_structure_refinement 'SHELXL-97 (Sheldrick, 1997)'
_computing_structure_solution 'SHELXS-97 (Sheldrick, 1990)'
_diffrn_ambient_temperature 223(2)
_diffrn_measured_fraction_theta_full 0.999
_diffrn_measured_fraction_theta_max 0.999
_diffrn_measurement_device_type 'CCD area detector'
_diffrn_measurement_method 'phi and omega scans'
_diffrn_radiation_monochromator graphite
_diffrn_radiation_source 'fine-focus sealed tube'
_diffrn_radiation_type MoK\a
_diffrn_radiation_wavelength 0.71073
_diffrn_reflns_av_R_equivalents 0.0649
_diffrn_reflns_av_sigmaI/netI 0.0761
_diffrn_reflns_limit_h_max 19
_diffrn_reflns_limit_h_min -19
_diffrn_reflns_limit_k_max 23
_diffrn_reflns_limit_k_min -23
_diffrn_reflns_limit_l_max 40
_diffrn_reflns_limit_l_min -20
_diffrn_reflns_number 59232
_diffrn_reflns_theta_full 27.50
_diffrn_reflns_theta_max 27.50
_diffrn_reflns_theta_min 1.73
_exptl_absorpt_coefficient_mu 3.745
_exptl_absorpt_correction_T_max 0.8065
_exptl_absorpt_correction_T_min 0.1791
_exptl_absorpt_correction_type multi-scan
_exptl_absorpt_process_details 'Sadabs, (Sheldrick 2001)'
_exptl_crystal_colour YELLOW
_exptl_crystal_density_diffrn 1.705
_exptl_crystal_density_meas ?
_exptl_crystal_density_method 'not measured'
_exptl_crystal_description PLATE
_exptl_crystal_F_000 4256
_exptl_crystal_size_max 0.70
_exptl_crystal_size_mid 0.20
_exptl_crystal_size_min 0.06
_refine_diff_density_max 1.690
_refine_diff_density_min -0.890
_refine_diff_density_rms 0.153
_refine_ls_extinction_method none
_refine_ls_goodness_of_fit_ref 1.009
_refine_ls_hydrogen_treatment constr
_refine_ls_matrix_type full
_refine_ls_number_parameters 1029
_refine_ls_number_reflns 19344
_refine_ls_number_restraints 17
_refine_ls_restrained_S_all 1.011
_refine_ls_R_factor_all 0.0831
_refine_ls_R_factor_gt 0.0490
_refine_ls_shift/su_max 0.003
_refine_ls_shift/su_mean 0.000
_refine_ls_structure_factor_coef Fsqd
_refine_ls_weighting_details 'calc w=1/[\s^2^(Fo^2^)+(0.0588P)^2^+0.0000P] where P=(Fo^2^+2Fc^2^)/3'
_refine_ls_weighting_scheme calc
_refine_ls_wR_factor_gt 0.1119
_refine_ls_wR_factor_ref 0.1262
_reflns_number_gt 13067
_reflns_number_total 19344
_reflns_threshold_expression >2sigma(I)
_cod_data_source_file b917404d.txt
_cod_data_source_block 8419a
_cod_depositor_comments
;
The following automatic conversions were performed:

'_symmetry_cell_setting' value 'Monoclinic' changed to 'monoclinic'
according to /home/saulius/struct/CIF-dictionaries/cif_core.dic
dictionary named 'cif_core.dic' version 2.4.2 from
2011-04-26.

'_exptl_absorpt_correction_type' value 'Multi-scan'
changed to 'multi-scan' according to
/home/saulius/struct/CIF-dictionaries/cif_core.dic dictionary named
'cif_core.dic' version 2.4.2 from 2011-04-26.

Automatic conversion script
Id: cif_fix_values 1891 2012-01-12 08:04:46Z andrius 

The following automatic conversions were performed:

'_exptl_crystal_density_meas' value 'Not Measured' was changed to '?'
- the value is perceived as not measured.

Automatic conversion script
Id: cif_fix_values 3008 2015-01-20 13:52:24Z robertas 
;
_cod_original_sg_symbol_H-M P2(1)/c
_cod_database_code 7024464

loop_
_symmetry_equiv_pos_as_xyz
'x, y, z'
'-x, y+1/2, -z+1/2'
'-x, -y, -z'
'x, -y-1/2, z-1/2'

loop_
_atom_site_label
_atom_site_type_symbol
_atom_site_fract_x
_atom_site_fract_y
_atom_site_fract_z
_atom_site_U_iso_or_equiv
_atom_site_adp_type
_atom_site_occupancy
_atom_site_symmetry_multiplicity
_atom_site_calc_flag
_atom_site_refinement_flags
_atom_site_disorder_assembly
_atom_site_disorder_group
Pt1 Pt 0.746244(14) 0.734670(12) 0.583715(7) 0.02638(7) Uani 1 1 d . . .
Pt2 Pt 0.558208(14) 0.739262(12) 0.636244(7) 0.02664(7) Uani 1 1 d . . .
P1 P 0.78898(10) 0.80108(8) 0.52640(5) 0.0322(3) Uani 1 1 d . . .
P2 P 0.88277(10) 0.70005(8) 0.61481(5) 0.0332(4) Uani 1 1 d . . .
P3 P 0.45352(10) 0.82990(8) 0.62608(5) 0.0298(3) Uani 1 1 d . . .
P4 P 0.53044(10) 0.70776(9) 0.70591(5) 0.0334(3) Uani 1 1 d . . .
S1 S 0.68198(9) 0.65970(7) 0.63565(5) 0.0292(3) Uani 1 1 d . . .
S2 S 0.59690(10) 0.76110(8) 0.56578(5) 0.0312(3) Uani 1 1 d . . .
N1 N 0.5895(4) 0.4560(3) 0.6004(2) 0.0565(17) Uani 1 1 d . . .
N2 N 0.5380(4) 0.3765(3) 0.55479(19) 0.0496(15) Uani 1 1 d . . .
C1 C 0.6490(4) 0.5809(3) 0.6007(2) 0.0434(16) Uani 1 1 d . . .
H1A H 0.6113 0.5980 0.5756 0.052 Uiso 1 1 calc R . .
H1B H 0.7022 0.5576 0.5901 0.052 Uiso 1 1 calc R . .
C2 C 0.5998(6) 0.5273(4) 0.6253(3) 0.066(2) Uani 1 1 d . . .
H2A H 0.5408 0.5470 0.6306 0.080 Uiso 1 1 calc R . .
H2B H 0.6321 0.5182 0.6534 0.080 Uiso 1 1 calc R . .
C3 C 0.5311(6) 0.4450(4) 0.5676(3) 0.061(2) Uani 1 1 d . . .
H3 H 0.4912 0.4803 0.5554 0.074 Uiso 1 1 calc R . .
C4 C 0.6374(5) 0.3920(4) 0.6082(3) 0.060(2) Uani 1 1 d . . .
H4 H 0.6841 0.3848 0.6295 0.072 Uiso 1 1 calc R . .
C5 C 0.6050(5) 0.3428(4) 0.5798(2) 0.0511(18) Uani 1 1 d . . .
H5 H 0.6244 0.2938 0.5773 0.061 Uiso 1 1 calc R . .
C6 C 0.4856(5) 0.3437(4) 0.5182(3) 0.064(2) Uani 1 1 d . . .
H6A H 0.4235 0.3578 0.5193 0.096 Uiso 1 1 calc R . .
H6B H 0.4906 0.2905 0.5196 0.096 Uiso 1 1 calc R . .
H6C H 0.5079 0.3611 0.4913 0.096 Uiso 1 1 calc R . .
C1A C 0.7007(4) 0.8145(4) 0.4829(2) 0.0491(18) Uani 1 1 d . . .
C2A C 0.6366(5) 0.8686(5) 0.4879(3) 0.073(3) Uani 1 1 d . . .
H2A1 H 0.6399 0.8993 0.5124 0.088 Uiso 1 1 calc R . .
C3A C 0.5681(7) 0.8764(7) 0.4562(5) 0.106(5) Uani 1 1 d . . .
H3A H 0.5250 0.9133 0.4593 0.128 Uiso 1 1 calc R . .
C4A C 0.5613(9) 0.8329(10) 0.4211(5) 0.143(8) Uani 1 1 d . . .
H4A H 0.5132 0.8384 0.4003 0.172 Uiso 1 1 calc R . .
C5A C 0.6256(8) 0.7798(9) 0.4158(4) 0.119(5) Uani 1 1 d . . .
H5A H 0.6223 0.7503 0.3908 0.143 Uiso 1 1 calc R . .
C6A C 0.6951(6) 0.7698(6) 0.4471(3) 0.084(3) Uani 1 1 d . . .
H6A1 H 0.7379 0.7328 0.4439 0.101 Uiso 1 1 calc R . .
C1B C 0.8262(4) 0.8957(3) 0.5373(2) 0.0376(15) Uani 1 1 d . . .
C2B C 0.8459(5) 0.9374(3) 0.5034(2) 0.0496(18) Uani 1 1 d . . .
H2X H 0.8406 0.9181 0.4751 0.060 Uiso 1 1 calc R . .
C3B C 0.8731(6) 1.0064(5) 0.5103(4) 0.087(3) Uani 1 1 d . . .
H3B H 0.8893 1.0346 0.4866 0.104 Uiso 1 1 calc R . .
C4B C 0.8785(6) 1.0379(4) 0.5504(4) 0.087(3) Uani 1 1 d . . .
H4B H 0.8979 1.0869 0.5541 0.104 Uiso 1 1 calc R . .
C5B C 0.8553(6) 0.9974(4) 0.5852(3) 0.076(3) Uani 1 1 d . . .
H5B H 0.8571 1.0180 0.6131 0.091 Uiso 1 1 calc R . .
C6B C 0.8287(5) 0.9242(4) 0.5779(2) 0.0526(19) Uani 1 1 d . . .
H6B1 H 0.8125 0.8948 0.6011 0.063 Uiso 1 1 calc R . .
N3 N 0.9388(4) 0.7948(4) 0.4770(2) 0.0665(18) Uani 1 1 d . . .
C1C C 0.8748(4) 0.7559(3) 0.4967(2) 0.0350(14) Uani 1 1 d . . .
C2C C 0.8680(5) 0.6807(4) 0.4921(2) 0.0488(17) Uani 1 1 d . . .
H2C H 0.8242 0.6547 0.5062 0.059 Uiso 1 1 calc R . .
C3C C 0.9261(6) 0.6431(4) 0.4667(3) 0.075(3) Uani 1 1 d . . .
H3C H 0.9225 0.5916 0.4636 0.090 Uiso 1 1 calc R . .
C4C C 0.9886(6) 0.6827(5) 0.4462(3) 0.076(3) Uani 1 1 d . . .
H4C H 1.0267 0.6583 0.4280 0.091 Uiso 1 1 calc R . .
C5C C 0.9961(6) 0.7560(5) 0.4518(3) 0.074(3) Uani 1 1 d . . .
H5C H 1.0411 0.7816 0.4384 0.088 Uiso 1 1 calc R . .
N4 N 0.9856(3) 0.8064(3) 0.5900(2) 0.0511(15) Uani 1 1 d . . .
C1D C 0.9841(4) 0.7320(4) 0.5908(2) 0.0391(15) Uani 1 1 d . . .
C2D C 1.0502(5) 0.6911(4) 0.5743(2) 0.0528(19) Uani 1 1 d . . .
H2D H 1.0490 0.6394 0.5758 0.063 Uiso 1 1 calc R . .
C3D C 1.1187(5) 0.7266(5) 0.5554(3) 0.066(2) Uani 1 1 d . . .
H3D H 1.1639 0.6991 0.5434 0.079 Uiso 1 1 calc R . .
C4D C 1.1210(4) 0.8010(5) 0.5540(3) 0.062(2) Uani 1 1 d . . .
H4D H 1.1672 0.8257 0.5410 0.074 Uiso 1 1 calc R . .
C5D C 1.0541(5) 0.8395(4) 0.5723(2) 0.058(2) Uani 1 1 d . . .
H5D H 1.0566 0.8912 0.5723 0.070 Uiso 1 1 calc R . .
C1E C 0.8884(4) 0.5998(3) 0.6179(2) 0.0374(15) Uani 1 1 d . . .
C2E C 0.8948(4) 0.5602(4) 0.5806(2) 0.0482(17) Uani 1 1 d . . .
H2E H 0.9042 0.5847 0.5546 0.058 Uiso 1 1 calc R . .
C3E C 0.8874(6) 0.4851(4) 0.5810(3) 0.070(2) Uani 1 1 d . . .
H3E H 0.8919 0.4586 0.5551 0.083 Uiso 1 1 calc R . .
C4E C 0.8739(6) 0.4483(5) 0.6178(3) 0.081(3) Uani 1 1 d . . .
H4E H 0.8689 0.3967 0.6174 0.098 Uiso 1 1 calc R . .
C5E C 0.8672(5) 0.4867(4) 0.6566(3) 0.068(2) Uani 1 1 d . . .
H5E H 0.8573 0.4612 0.6823 0.081 Uiso 1 1 calc R . .
C6E C 0.8753(4) 0.5629(4) 0.6566(2) 0.0478(17) Uani 1 1 d . . .
H6E H 0.8721 0.5895 0.6825 0.057 Uiso 1 1 calc R . .
C1F C 0.4031(4) 0.8357(3) 0.57086(19) 0.0322(13) Uani 1 1 d . . .
C2F C 0.3902(5) 0.9032(4) 0.5501(2) 0.0461(17) Uani 1 1 d . . .
H2F H 0.4099 0.9471 0.5638 0.055 Uiso 1 1 calc R . .
C3F C 0.3478(5) 0.9047(4) 0.5087(3) 0.060(2) Uani 1 1 d . . .
H3F H 0.3388 0.9501 0.4944 0.072 Uiso 1 1 calc R . .
C4F C 0.3190(4) 0.8404(4) 0.4884(2) 0.0485(18) Uani 1 1 d . . .
H4F H 0.2910 0.8421 0.4604 0.058 Uiso 1 1 calc R . .
C5F C 0.3308(4) 0.7750(4) 0.5090(2) 0.0416(16) Uani 1 1 d . . .
H5F H 0.3104 0.7314 0.4953 0.050 Uiso 1 1 calc R . .
C6F C 0.3731(4) 0.7721(3) 0.5501(2) 0.0397(15) Uani 1 1 d . . .
H6F H 0.3815 0.7263 0.5640 0.048 Uiso 1 1 calc R . .
C1G C 0.9034(5) 0.7309(4) 0.6704(2) 0.0472(17) Uani 1 1 d . . .
C2G C 0.9818(5) 0.7075(5) 0.6934(3) 0.063(2) Uani 1 1 d . . .
H2G H 1.0225 0.6771 0.6800 0.075 Uiso 1 1 calc R . .
C3G C 0.9992(7) 0.7296(6) 0.7363(3) 0.086(3) Uani 1 1 d . . .
H3G H 1.0521 0.7146 0.7518 0.103 Uiso 1 1 calc R . .
C4G C 0.9385(8) 0.7736(6) 0.7559(3) 0.088(3) Uani 1 1 d . . .
H4G H 0.9505 0.7883 0.7848 0.105 Uiso 1 1 calc R . .
C5G C 0.8617(7) 0.7961(5) 0.7341(3) 0.081(3) Uani 1 1 d . . .
H5G H 0.8205 0.8253 0.7479 0.097 Uiso 1 1 calc R . .
C6G C 0.8445(6) 0.7751(4) 0.6906(3) 0.058(2) Uani 1 1 d . . .
H6G H 0.7921 0.7914 0.6752 0.070 Uiso 1 1 calc R . .
N5 N 0.3754(4) 0.8245(3) 0.70099(18) 0.0438(13) Uani 1 1 d . . .
C1I C 0.3564(4) 0.8263(3) 0.6586(2) 0.0331(13) Uani 1 1 d . . .
C5I C 0.3086(5) 0.8185(4) 0.7271(2) 0.0477(17) Uani 1 1 d . . .
H5I H 0.3228 0.8173 0.7571 0.057 Uiso 1 1 calc R . .
C4I C 0.2223(5) 0.8141(4) 0.7129(3) 0.060(2) Uani 1 1 d . . .
H4I H 0.1774 0.8093 0.7325 0.072 Uiso 1 1 calc R . .
C3I C 0.2015(5) 0.8167(6) 0.6699(3) 0.090(3) Uani 1 1 d . . .
H3I H 0.1415 0.8147 0.6591 0.108 Uiso 1 1 calc R . .
C2I C 0.2693(5) 0.8223(5) 0.6416(3) 0.071(3) Uani 1 1 d . . .
H2I H 0.2561 0.8233 0.6115 0.085 Uiso 1 1 calc R . .
N6 N 0.3918(4) 0.6484(3) 0.7482(2) 0.0550(16) Uani 1 1 d . . .
C1J C 0.4218(4) 0.6636(3) 0.7088(2) 0.0379(15) Uani 1 1 d . . .
C2J C 0.3755(4) 0.6423(4) 0.6709(2) 0.0476(17) Uani 1 1 d . . .
H2J H 0.3987 0.6525 0.6441 0.057 Uiso 1 1 calc R . .
C3J C 0.2949(5) 0.6059(4) 0.6723(3) 0.066(2) Uani 1 1 d . . .
H3J H 0.2630 0.5906 0.6467 0.080 Uiso 1 1 calc R . .
C4J C 0.2624(5) 0.5925(5) 0.7124(3) 0.069(2) Uani 1 1 d . . .
H4J H 0.2071 0.5688 0.7145 0.083 Uiso 1 1 calc R . .
C5J C 0.3117(5) 0.6142(4) 0.7490(3) 0.060(2) Uani 1 1 d . . .
H5J H 0.2889 0.6048 0.7760 0.072 Uiso 1 1 calc R . .
C1K C 0.5448(4) 0.7813(3) 0.7464(2) 0.0368(14) Uani 1 1 d . . .
C2K C 0.5906(5) 0.8444(4) 0.7354(2) 0.0501(18) Uani 1 1 d . . .
H2K H 0.6125 0.8486 0.7078 0.060 Uiso 1 1 calc R . .
C3K C 0.6042(5) 0.9012(4) 0.7651(3) 0.063(2) Uani 1 1 d . . .
H3K H 0.6355 0.9437 0.7575 0.076 Uiso 1 1 calc R . .
C4K C 0.5729(6) 0.8957(5) 0.8044(3) 0.076(3) Uani 1 1 d . . .
H4K H 0.5809 0.9345 0.8244 0.091 Uiso 1 1 calc R . .
C5K C 0.5286(6) 0.8323(5) 0.8152(3) 0.071(2) Uani 1 1 d . . .
H5K H 0.5073 0.8278 0.8429 0.085 Uiso 1 1 calc R . .
C6K C 0.5152(5) 0.7755(4) 0.7861(2) 0.0466(17) Uani 1 1 d . . .
H6K H 0.4853 0.7327 0.7941 0.056 Uiso 1 1 calc R . .
C1L C 0.6046(4) 0.6369(4) 0.7297(2) 0.0394(15) Uani 1 1 d . . .
C2L C 0.6888(5) 0.6562(4) 0.7468(2) 0.0559(19) Uani 1 1 d . . .
H2L H 0.7054 0.7061 0.7483 0.067 Uiso 1 1 calc R . .
C3L C 0.7491(5) 0.6024(6) 0.7617(3) 0.075(3) Uani 1 1 d . . .
H3L H 0.8066 0.6160 0.7726 0.090 Uiso 1 1 calc R . .
C4L C 0.7249(7) 0.5297(5) 0.7604(3) 0.077(3) Uani 1 1 d . . .
H4L H 0.7655 0.4934 0.7709 0.093 Uiso 1 1 calc R . .
C5L C 0.6431(7) 0.5104(5) 0.7443(3) 0.075(3) Uani 1 1 d . . .
H5L H 0.6265 0.4605 0.7436 0.090 Uiso 1 1 calc R . .
C6L C 0.5822(5) 0.5637(4) 0.7286(2) 0.056(2) Uani 1 1 d . . .
H6L H 0.5254 0.5492 0.7171 0.068 Uiso 1 1 calc R . .
C1H C 0.5018(4) 0.9209(3) 0.63730(19) 0.0325(13) Uani 1 1 d . . .
C2H C 0.5848(5) 0.9368(4) 0.6227(3) 0.0542(19) Uani 1 1 d . . .
H2H H 0.6164 0.9008 0.6082 0.065 Uiso 1 1 calc R . .
C3H C 0.6211(5) 1.0069(4) 0.6299(3) 0.057(2) Uani 1 1 d . . .
H3H H 0.6771 1.0180 0.6197 0.069 Uiso 1 1 calc R . .
C4H C 0.5769(5) 1.0595(4) 0.6515(2) 0.0521(19) Uani 1 1 d . . .
H4H H 0.6025 1.1063 0.6567 0.063 Uiso 1 1 calc R . .
C5H C 0.4953(6) 1.0432(4) 0.6655(2) 0.059(2) Uani 1 1 d . . .
H5H H 0.4642 1.0795 0.6801 0.071 Uiso 1 1 calc R . .
C6H C 0.4563(4) 0.9735(3) 0.6588(2) 0.0423(16) Uani 1 1 d . . .
H6H H 0.4000 0.9630 0.6689 0.051 Uiso 1 1 calc R . .
P5 P 0.19288(16) 0.72596(12) 0.85254(8) 0.0627(6) Uani 1 1 d . . .
F1 F 0.2942(5) 0.7149(5) 0.8533(3) 0.188(4) Uani 1 1 d . . .
F2 F 0.2087(6) 0.8030(4) 0.8306(2) 0.139(3) Uani 1 1 d . . .
F3 F 0.0940(5) 0.7436(5) 0.8513(3) 0.178(4) Uani 1 1 d . . .
F4 F 0.1855(10) 0.6541(4) 0.8747(3) 0.264(7) Uani 1 1 d . . .
F5 F 0.1788(4) 0.6893(4) 0.80641(19) 0.121(2) Uani 1 1 d . . .
F6 F 0.2067(4) 0.7667(3) 0.89782(17) 0.0939(18) Uani 1 1 d . . .
P6 P 0.70619(17) 0.46996(12) 0.46366(8) 0.0683(6) Uani 1 1 d . . .
F7 F 0.7759(6) 0.4454(6) 0.4346(3) 0.219(5) Uani 1 1 d . . .
F8 F 0.6779(4) 0.5330(4) 0.4308(2) 0.133(3) Uani 1 1 d . . .
F9 F 0.6320(6) 0.4953(5) 0.4929(2) 0.166(4) Uani 1 1 d . . .
F10 F 0.7314(4) 0.4065(3) 0.4970(2) 0.121(2) Uani 1 1 d . . .
F11 F 0.7710(7) 0.5178(5) 0.4887(3) 0.215(5) Uani 1 1 d . . .
F12 F 0.6346(6) 0.4230(4) 0.4391(3) 0.185(4) Uani 1 1 d . . .
C1S C 0.8053(11) 0.5904(9) 0.3525(7) 0.213(10) Uani 1 1 d . . .
H11 H 0.7884 0.5761 0.3814 0.256 Uiso 1 1 calc R . .
H12 H 0.7605 0.5691 0.3316 0.256 Uiso 1 1 calc R . .
Cl1A Cl 0.7951(3) 0.6869(3) 0.34880(14) 0.195(2) Uani 1 1 d . . .
Cl1B Cl 0.8946(3) 0.5530(4) 0.3453(2) 0.226(3) Uani 1 1 d . . .
C2S C 0.8050(10) 0.9015(8) 0.3841(5) 0.151(6) Uani 1 1 d . . .
H21 H 0.7989 0.8820 0.4132 0.181 Uiso 1 1 calc R . .
H22 H 0.7595 0.8786 0.3643 0.181 Uiso 1 1 calc R . .
Cl2A Cl 0.9100(4) 0.8837(3) 0.36758(17) 0.219(2) Uani 1 1 d . . .
Cl2B Cl 0.7925(4) 0.9988(3) 0.38368(15) 0.1866(19) Uani 1 1 d . . .
C3S C 0.946(4) 0.024(2) 0.6941(9) 0.16(3) Uani 0.297(7) 1 d PDU A 1
H31 H 0.8809 0.0273 0.6915 0.192 Uiso 0.297(7) 1 calc PR A 1
H32 H 0.9716 0.0635 0.6772 0.192 Uiso 0.297(7) 1 calc PR A 1
Cl3A Cl 0.9878(12) 0.0249(10) 0.7475(5) 0.175(8) Uani 0.297(7) 1 d PD A 1
Cl3B Cl 0.9836(19) -0.0618(11) 0.6793(7) 0.262(13) Uani 0.297(7) 1 d PD A 1
C4S C 0.9376(12) 0.0228(13) 0.7197(13) 0.233(15) Uani 0.703(7) 1 d PDU A 2
H41 H 0.9478 0.0635 0.6998 0.280 Uiso 0.703(7) 1 calc PR A 2
H42 H 0.9296 0.0444 0.7482 0.280 Uiso 0.703(7) 1 calc PR A 2
Cl4A Cl 1.0322(6) -0.0310(8) 0.7238(7) 0.356(9) Uani 0.703(7) 1 d PD A 2
Cl4C Cl 0.8391(3) -0.0206(3) 0.70216(16) 0.122(2) Uani 0.703(7) 1 d PD A 2

loop_
_atom_site_aniso_label
_atom_site_aniso_U_11
_atom_site_aniso_U_22
_atom_site_aniso_U_33
_atom_site_aniso_U_23
_atom_site_aniso_U_13
_atom_site_aniso_U_12
Pt1 0.02426(12) 0.02619(12) 0.02915(13) 0.00175(9) 0.00529(9) -0.00096(8)
Pt2 0.02503(12) 0.02843(12) 0.02690(13) 0.00150(9) 0.00506(9) -0.00139(9)
P1 0.0304(8) 0.0320(8) 0.0348(9) 0.0060(7) 0.0073(7) 0.0000(6)
P2 0.0286(8) 0.0333(8) 0.0377(9) 0.0039(7) 0.0028(7) -0.0008(6)
P3 0.0280(8) 0.0313(8) 0.0306(8) -0.0005(6) 0.0054(7) -0.0017(6)
P4 0.0339(8) 0.0357(8) 0.0312(9) 0.0031(7) 0.0069(7) 0.0000(7)
S1 0.0312(7) 0.0257(7) 0.0310(8) 0.0014(6) 0.0054(6) 0.0003(6)
S2 0.0266(7) 0.0356(7) 0.0317(8) 0.0030(6) 0.0056(6) -0.0002(6)
N1 0.074(4) 0.039(3) 0.055(4) -0.001(3) -0.004(4) -0.015(3)
N2 0.055(4) 0.047(3) 0.048(4) -0.007(3) 0.013(3) -0.011(3)
C1 0.057(4) 0.036(4) 0.038(4) 0.001(3) 0.008(3) 0.001(3)
C2 0.099(7) 0.047(4) 0.055(5) -0.002(4) 0.016(5) -0.020(4)
C3 0.082(6) 0.043(4) 0.058(5) 0.003(4) 0.000(5) -0.008(4)
C4 0.074(6) 0.045(4) 0.062(5) 0.005(4) 0.011(4) -0.002(4)
C5 0.056(4) 0.042(4) 0.056(5) -0.004(3) 0.013(4) 0.003(3)
C6 0.066(5) 0.067(5) 0.059(5) -0.013(4) -0.004(4) -0.005(4)
C1A 0.029(3) 0.077(5) 0.041(4) 0.024(4) 0.000(3) -0.006(3)
C2A 0.045(4) 0.073(6) 0.100(7) 0.053(5) 0.000(5) 0.001(4)
C3A 0.067(7) 0.108(9) 0.141(12) 0.079(9) -0.019(8) -0.004(6)
C4A 0.076(9) 0.220(19) 0.128(13) 0.111(13) -0.039(10) -0.037(10)
C5A 0.088(9) 0.197(14) 0.068(8) 0.014(8) -0.021(7) -0.048(9)
C6A 0.058(6) 0.146(9) 0.047(5) 0.009(6) -0.017(4) -0.020(5)
C1B 0.033(3) 0.030(3) 0.052(4) 0.001(3) 0.017(3) 0.006(3)
C2B 0.071(5) 0.032(3) 0.049(4) 0.013(3) 0.027(4) 0.004(3)
C3B 0.102(8) 0.053(6) 0.112(8) 0.022(5) 0.056(7) -0.001(5)
C4B 0.068(6) 0.030(4) 0.165(11) 0.013(6) 0.024(7) -0.016(4)
C5B 0.086(6) 0.046(5) 0.094(7) -0.021(5) -0.002(6) -0.005(4)
C6B 0.066(5) 0.034(4) 0.059(5) -0.006(3) 0.014(4) -0.001(3)
N3 0.069(4) 0.064(4) 0.070(5) 0.004(4) 0.026(4) -0.001(3)
C1C 0.039(3) 0.035(3) 0.032(3) 0.006(3) 0.011(3) 0.000(3)
C2C 0.061(5) 0.047(4) 0.040(4) 0.002(3) 0.018(4) -0.005(3)
C3C 0.115(7) 0.048(5) 0.067(6) -0.004(4) 0.046(5) 0.009(5)
C4C 0.086(6) 0.073(6) 0.075(6) -0.004(5) 0.052(5) 0.018(5)
C5C 0.073(6) 0.064(6) 0.090(7) 0.000(5) 0.054(5) 0.003(4)
N4 0.034(3) 0.050(4) 0.070(4) 0.015(3) 0.009(3) -0.003(3)
C1D 0.021(3) 0.053(4) 0.043(4) 0.007(3) -0.001(3) -0.003(3)
C2D 0.040(4) 0.052(4) 0.066(5) 0.001(4) 0.000(4) 0.004(3)
C3D 0.033(4) 0.088(7) 0.079(6) 0.001(5) 0.020(4) -0.003(4)
C4D 0.023(3) 0.087(6) 0.076(6) 0.018(5) 0.010(4) -0.007(4)
C5D 0.041(4) 0.070(5) 0.064(5) 0.028(4) 0.006(4) -0.006(4)
C1E 0.023(3) 0.038(3) 0.051(4) 0.006(3) 0.003(3) 0.003(2)
C2E 0.041(4) 0.050(4) 0.054(5) 0.006(3) 0.009(3) 0.004(3)
C3E 0.079(6) 0.049(5) 0.083(7) -0.011(4) 0.022(5) 0.010(4)
C4E 0.090(7) 0.039(4) 0.119(9) 0.012(5) 0.038(6) 0.008(4)
C5E 0.063(5) 0.053(5) 0.090(7) 0.027(5) 0.027(5) 0.011(4)
C6E 0.037(4) 0.046(4) 0.062(5) 0.013(3) 0.007(3) 0.008(3)
C1F 0.024(3) 0.040(3) 0.033(3) -0.002(3) 0.004(3) 0.002(2)
C2F 0.056(4) 0.036(3) 0.044(4) 0.003(3) -0.010(4) -0.002(3)
C3F 0.062(5) 0.051(4) 0.066(6) 0.016(4) -0.009(4) 0.011(4)
C4F 0.037(4) 0.070(5) 0.037(4) -0.006(4) -0.007(3) 0.006(3)
C5F 0.031(3) 0.052(4) 0.043(4) -0.013(3) 0.006(3) -0.002(3)
C6F 0.038(4) 0.043(4) 0.038(4) -0.005(3) 0.004(3) 0.002(3)
C1G 0.048(4) 0.050(4) 0.042(4) 0.007(3) -0.004(3) -0.013(3)
C2G 0.054(5) 0.085(6) 0.048(5) 0.012(4) -0.005(4) -0.015(4)
C3G 0.082(7) 0.122(9) 0.048(6) 0.028(6) -0.038(5) -0.033(6)
C4G 0.091(8) 0.122(9) 0.048(6) -0.009(6) -0.011(6) -0.045(7)
C5G 0.092(7) 0.091(7) 0.059(6) -0.027(5) 0.001(5) -0.029(6)
C6G 0.069(5) 0.052(5) 0.053(5) -0.009(4) -0.003(4) -0.013(4)
N5 0.042(3) 0.052(3) 0.038(3) 0.001(3) 0.010(3) 0.004(3)
C1I 0.031(3) 0.034(3) 0.035(4) -0.005(3) 0.004(3) -0.001(2)
C5I 0.052(4) 0.053(4) 0.039(4) 0.001(3) 0.011(4) -0.002(3)
C4I 0.047(5) 0.079(6) 0.057(5) 0.003(4) 0.023(4) -0.005(4)
C3I 0.027(4) 0.176(11) 0.068(6) 0.005(6) 0.002(4) -0.023(5)
C2I 0.041(4) 0.129(8) 0.043(5) -0.008(5) 0.005(4) -0.014(5)
N6 0.052(4) 0.059(4) 0.055(4) 0.012(3) 0.015(3) 0.006(3)
C1J 0.039(4) 0.035(3) 0.042(4) 0.009(3) 0.016(3) 0.000(3)
C2J 0.050(4) 0.055(4) 0.037(4) 0.002(3) 0.006(3) -0.013(3)
C3J 0.060(5) 0.074(6) 0.065(6) 0.009(4) 0.003(4) -0.023(4)
C4J 0.047(5) 0.074(6) 0.088(7) 0.023(5) 0.015(5) -0.010(4)
C5J 0.057(5) 0.075(5) 0.050(5) 0.020(4) 0.021(4) -0.006(4)
C1K 0.034(3) 0.045(4) 0.030(3) 0.000(3) -0.005(3) 0.007(3)
C2K 0.053(4) 0.046(4) 0.049(5) 0.001(3) -0.013(4) -0.003(3)
C3K 0.071(5) 0.057(5) 0.058(6) -0.009(4) -0.018(5) -0.006(4)
C4K 0.095(7) 0.072(6) 0.058(6) -0.024(5) -0.012(5) 0.023(5)
C5K 0.076(6) 0.103(7) 0.036(5) -0.005(5) 0.008(4) 0.027(5)
C6K 0.048(4) 0.057(4) 0.034(4) -0.002(3) 0.003(3) 0.003(3)
C1L 0.041(4) 0.047(4) 0.031(4) 0.010(3) 0.008(3) 0.004(3)
C2L 0.060(5) 0.063(5) 0.044(5) 0.003(4) -0.004(4) 0.011(4)
C3L 0.053(5) 0.115(8) 0.058(6) 0.022(5) 0.001(4) 0.024(5)
C4L 0.082(7) 0.080(7) 0.072(6) 0.032(5) 0.019(5) 0.046(5)
C5L 0.101(7) 0.053(5) 0.074(6) 0.017(4) 0.025(6) 0.032(5)
C6L 0.062(5) 0.050(4) 0.058(5) 0.006(4) 0.006(4) 0.012(4)
C1H 0.036(3) 0.028(3) 0.032(3) -0.002(2) -0.005(3) -0.001(2)
C2H 0.047(4) 0.040(4) 0.077(6) -0.010(4) 0.008(4) -0.005(3)
C3H 0.042(4) 0.046(4) 0.085(6) -0.001(4) 0.004(4) -0.014(3)
C4H 0.064(5) 0.033(4) 0.057(5) 0.002(3) -0.012(4) -0.014(3)
C5H 0.087(6) 0.036(4) 0.055(5) -0.013(3) 0.009(4) -0.008(4)
C6H 0.041(4) 0.040(4) 0.047(4) -0.004(3) 0.013(3) -0.003(3)
P5 0.0758(16) 0.0548(13) 0.0567(14) -0.0006(10) -0.0013(12) 0.0111(11)
F1 0.115(6) 0.224(9) 0.218(10) -0.111(8) -0.034(6) 0.085(6)
F2 0.225(8) 0.100(5) 0.096(5) 0.016(4) 0.033(5) -0.002(5)
F3 0.067(4) 0.349(14) 0.119(7) -0.072(7) 0.009(4) -0.005(5)
F4 0.528(19) 0.073(5) 0.170(8) 0.065(5) -0.126(10) -0.098(8)
F5 0.130(5) 0.143(6) 0.086(4) -0.057(4) -0.011(4) 0.024(4)
F6 0.121(5) 0.099(4) 0.061(3) -0.013(3) 0.002(3) -0.001(3)
P6 0.0834(17) 0.0520(13) 0.0706(16) -0.0002(11) 0.0135(14) -0.0071(12)
F7 0.194(9) 0.329(13) 0.142(7) 0.069(8) 0.085(7) 0.168(9)
F8 0.127(5) 0.136(6) 0.139(6) 0.080(5) 0.031(4) 0.018(4)
F9 0.202(8) 0.201(8) 0.103(5) 0.052(5) 0.059(5) 0.108(7)
F10 0.142(5) 0.083(4) 0.141(6) 0.040(4) 0.028(4) 0.021(4)
F11 0.265(11) 0.151(7) 0.212(10) 0.048(7) -0.106(9) -0.123(7)
F12 0.236(9) 0.130(6) 0.181(8) -0.005(6) -0.057(7) -0.080(6)
C1S 0.146(14) 0.158(16) 0.33(3) 0.074(16) -0.041(16) -0.084(12)
Cl1A 0.205(5) 0.256(6) 0.129(3) -0.045(4) 0.060(3) -0.057(4)
Cl1B 0.126(4) 0.286(7) 0.272(7) -0.075(5) 0.056(4) -0.045(4)
C2S 0.165(13) 0.159(14) 0.131(12) 0.056(10) 0.021(10) -0.064(11)
Cl2A 0.184(4) 0.299(7) 0.171(5) 0.065(4) -0.001(4) 0.067(4)
Cl2B 0.236(5) 0.151(4) 0.165(4) -0.015(3) -0.043(4) 0.028(3)
C3S 0.16(3) 0.17(3) 0.15(3) 0.020(18) -0.011(18) -0.002(18)
Cl3A 0.156(14) 0.214(17) 0.143(13) -0.052(11) -0.086(11) 0.019(11)
Cl3B 0.29(3) 0.19(2) 0.30(3) 0.009(18) -0.02(2) -0.084(19)
C4S 0.24(2) 0.25(2) 0.22(2) -0.022(17) 0.017(18) 0.013(17)
Cl4A 0.146(8) 0.340(18) 0.58(3) 0.073(19) -0.008(12) -0.051(9)
Cl4C 0.134(4) 0.114(4) 0.119(4) -0.003(3) 0.027(3) 0.032(3)

loop_
_atom_type_symbol
_atom_type_description
_atom_type_scat_dispersion_real
_atom_type_scat_dispersion_imag
_atom_type_scat_source
C C 0.0033 0.0016 'International Tables Vol C Tables 4.2.6.8 and 6.1.1.4'
H H 0.0000 0.0000 'International Tables Vol C Tables 4.2.6.8 and 6.1.1.4'
N N 0.0061 0.0033 'International Tables Vol C Tables 4.2.6.8 and 6.1.1.4'
F F 0.0171 0.0103 'International Tables Vol C Tables 4.2.6.8 and 6.1.1.4'
P P 0.1023 0.0942 'International Tables Vol C Tables 4.2.6.8 and 6.1.1.4'
S S 0.1246 0.1234 'International Tables Vol C Tables 4.2.6.8 and 6.1.1.4'
Pt Pt -1.7033 8.3905 'International Tables Vol C Tables 4.2.6.8 and 6.1.1.4'
Cl Cl 0.1484 0.1585 'International Tables Vol C Tables 4.2.6.8 and 6.1.1.4'

loop_
_geom_angle_atom_site_label_1
_geom_angle_atom_site_label_2
_geom_angle_atom_site_label_3
_geom_angle
P1 Pt1 P2 100.50(6)
P1 Pt1 S2 91.27(5)
P2 Pt1 S2 167.95(6)
P1 Pt1 S1 170.69(5)
P2 Pt1 S1 87.16(5)
S2 Pt1 S1 81.38(5)
P3 Pt2 P4 98.19(6)
P3 Pt2 S2 87.75(5)
P4 Pt2 S2 174.05(5)
P3 Pt2 S1 167.84(5)
P4 Pt2 S1 92.72(5)
S2 Pt2 S1 81.42(5)
C1C P1 C1B 107.3(3)
C1C P1 C1A 100.8(3)
C1B P1 C1A 101.9(3)
C1C P1 Pt1 113.62(19)
C1B P1 Pt1 116.9(2)
C1A P1 Pt1 114.5(2)
C1G P2 C1E 104.6(3)
C1G P2 C1D 101.2(3)
C1E P2 C1D 107.5(3)
C1G P2 Pt1 113.9(2)
C1E P2 Pt1 109.43(19)
C1D P2 Pt1 119.0(2)
C1F P3 C1H 105.1(3)
C1F P3 C1I 102.8(3)
C1H P3 C1I 104.4(3)
C1F P3 Pt2 114.16(19)
C1H P3 Pt2 111.38(19)
C1I P3 Pt2 117.7(2)
C1J P4 C1L 101.2(3)
C1J P4 C1K 110.6(3)
C1L P4 C1K 101.3(3)
C1J P4 Pt2 112.0(2)
C1L P4 Pt2 114.3(2)
C1K P4 Pt2 116.1(2)
C1 S1 Pt2 107.4(2)
C1 S1 Pt1 98.8(2)
Pt2 S1 Pt1 90.60(5)
Pt1 S2 Pt2 92.18(5)
C3 N1 C4 108.8(6)
C3 N1 C2 124.5(7)
C4 N1 C2 126.7(7)
C3 N2 C5 108.7(6)
C3 N2 C6 124.9(7)
C5 N2 C6 126.3(6)
C2 C1 S1 109.6(5)
C2 C1 H1A 109.8
S1 C1 H1A 109.8
C2 C1 H1B 109.8
S1 C1 H1B 109.8
H1A C1 H1B 108.2
C1 C2 N1 109.9(6)
C1 C2 H2A 109.7
N1 C2 H2A 109.7
C1 C2 H2B 109.7
N1 C2 H2B 109.7
H2A C2 H2B 108.2
N1 C3 N2 108.4(7)
N1 C3 H3 125.8
N2 C3 H3 125.8
C5 C4 N1 106.8(7)
C5 C4 H4 126.6
N1 C4 H4 126.6
C4 C5 N2 107.3(7)
C4 C5 H5 126.4
N2 C5 H5 126.4
N2 C6 H6A 109.5
N2 C6 H6B 109.5
H6A C6 H6B 109.5
N2 C6 H6C 109.5
H6A C6 H6C 109.5
H6B C6 H6C 109.5
C6A C1A C2A 120.2(8)
C6A C1A P1 121.0(6)
C2A C1A P1 118.8(7)
C3A C2A C1A 118.7(10)
C3A C2A H2A1 120.6
C1A C2A H2A1 120.6
C4A C3A C2A 121.9(13)
C4A C3A H3A 119.0
C2A C3A H3A 119.0
C3A C4A C5A 119.4(12)
C3A C4A H4A 120.3
C5A C4A H4A 120.3
C4A C5A C6A 120.4(13)
C4A C5A H5A 119.8
C6A C5A H5A 119.8
C1A C6A C5A 119.4(11)
C1A C6A H6A1 120.3
C5A C6A H6A1 120.3
C2B C1B C6B 121.0(6)
C2B C1B P1 117.7(5)
C6B C1B P1 121.2(5)
C3B C2B C1B 119.0(8)
C3B C2B H2X 120.5
C1B C2B H2X 120.5
C2B C3B C4B 122.7(8)
C2B C3B H3B 118.7
C4B C3B H3B 118.7
C3B C4B C5B 119.2(8)
C3B C4B H4B 120.4
C5B C4B H4B 120.4
C4B C5B C6B 117.8(8)
C4B C5B H5B 121.1
C6B C5B H5B 121.1
C1B C6B C5B 120.1(8)
C1B C6B H6B1 120.0
C5B C6B H6B1 120.0
C1C N3 C5C 117.9(7)
N3 C1C C2C 121.1(6)
N3 C1C P1 122.2(5)
C2C C1C P1 116.6(5)
C1C C2C C3C 120.0(7)
C1C C2C H2C 120.0
C3C C2C H2C 120.0
C4C C3C C2C 118.6(8)
C4C C3C H3C 120.7
C2C C3C H3C 120.7
C5C C4C C3C 120.8(8)
C5C C4C H4C 119.6
C3C C4C H4C 119.6
C4C C5C N3 121.6(8)
C4C C5C H5C 119.2
N3 C5C H5C 119.2
C5D N4 C1D 118.0(6)
N4 C1D C2D 121.6(6)
N4 C1D P2 109.8(5)
C2D C1D P2 128.6(5)
C1D C2D C3D 119.1(7)
C1D C2D H2D 120.5
C3D C2D H2D 120.5
C4D C3D C2D 120.2(7)
C4D C3D H3D 119.9
C2D C3D H3D 119.9
C3D C4D C5D 118.3(7)
C3D C4D H4D 120.9
C5D C4D H4D 120.9
N4 C5D C4D 122.8(8)
N4 C5D H5D 118.6
C4D C5D H5D 118.6
C2E C1E C6E 119.5(6)
C2E C1E P2 119.0(5)
C6E C1E P2 121.0(5)
C3E C2E C1E 120.4(7)
C3E C2E H2E 119.8
C1E C2E H2E 119.8
C4E C3E C2E 121.1(8)
C4E C3E H3E 119.4
C2E C3E H3E 119.4
C3E C4E C5E 120.3(8)
C3E C4E H4E 119.9
C5E C4E H4E 119.9
C6E C5E C4E 119.0(8)
C6E C5E H5E 120.5
C4E C5E H5E 120.5
C5E C6E C1E 119.7(7)
C5E C6E H6E 120.2
C1E C6E H6E 120.2
C6F C1F C2F 119.3(6)
C6F C1F P3 119.3(5)
C2F C1F P3 121.3(5)
C1F C2F C3F 119.0(6)
C1F C2F H2F 120.5
C3F C2F H2F 120.5
C4F C3F C2F 120.8(7)
C4F C3F H3F 119.6
C2F C3F H3F 119.6
C5F C4F C3F 120.0(7)
C5F C4F H4F 120.0
C3F C4F H4F 120.0
C4F C5F C6F 120.3(6)
C4F C5F H5F 119.9
C6F C5F H5F 119.9
C1F C6F C5F 120.7(6)
C1F C6F H6F 119.6
C5F C6F H6F 119.6
C6G C1G C2G 119.3(7)
C6G C1G P2 122.4(6)
C2G C1G P2 118.2(6)
C3G C2G C1G 119.7(9)
C3G C2G H2G 120.2
C1G C2G H2G 120.2
C4G C3G C2G 119.8(9)
C4G C3G H3G 120.1
C2G C3G H3G 120.1
C5G C4G C3G 121.2(9)
C5G C4G H4G 119.4
C3G C4G H4G 119.4
C4G C5G C6G 119.4(10)
C4G C5G H5G 120.3
C6G C5G H5G 120.3
C1G C6G C5G 120.7(8)
C1G C6G H6G 119.7
C5G C6G H6G 119.7
C1I N5 C5I 118.8(6)
N5 C1I C2I 121.0(6)
N5 C1I P3 114.8(4)
C2I C1I P3 124.2(5)
N5 C5I C4I 123.7(7)
N5 C5I H5I 118.2
C4I C5I H5I 118.2
C5I C4I C3I 118.4(7)
C5I C4I H4I 120.8
C3I C4I H4I 120.8
C4I C3I C2I 119.6(7)
C4I C3I H3I 120.2
C2I C3I H3I 120.2
C1I C2I C3I 118.5(7)
C1I C2I H2I 120.7
C3I C2I H2I 120.7
C5J N6 C1J 117.2(7)
N6 C1J C2J 122.0(6)
N6 C1J P4 119.0(5)
C2J C1J P4 118.9(5)
C1J C2J C3J 120.0(7)
C1J C2J H2J 120.0
C3J C2J H2J 120.0
C2J C3J C4J 118.3(8)
C2J C3J H3J 120.8
C4J C3J H3J 120.8
C5J C4J C3J 119.1(7)
C5J C4J H4J 120.4
C3J C4J H4J 120.4
N6 C5J C4J 123.3(7)
N6 C5J H5J 118.4
C4J C5J H5J 118.4
C6K C1K C2K 119.2(6)
C6K C1K P4 122.7(5)
C2K C1K P4 118.1(5)
C3K C2K C1K 120.3(7)
C3K C2K H2K 119.8
C1K C2K H2K 119.8
C4K C3K C2K 120.1(8)
C4K C3K H3K 119.9
C2K C3K H3K 119.9
C3K C4K C5K 119.1(8)
C3K C4K H4K 120.5
C5K C4K H4K 120.5
C6K C5K C4K 121.2(8)
C6K C5K H5K 119.4
C4K C5K H5K 119.4
C1K C6K C5K 120.0(7)
C1K C6K H6K 120.0
C5K C6K H6K 120.0
C6L C1L C2L 118.2(6)
C6L C1L P4 122.1(5)
C2L C1L P4 119.5(5)
C1L C2L C3L 120.5(8)
C1L C2L H2L 119.8
C3L C2L H2L 119.8
C4L C3L C2L 120.2(8)
C4L C3L H3L 119.9
C2L C3L H3L 119.9
C5L C4L C3L 119.7(8)
C5L C4L H4L 120.1
C3L C4L H4L 120.1
C4L C5L C6L 120.8(8)
C4L C5L H5L 119.6
C6L C5L H5L 119.6
C1L C6L C5L 120.6(8)
C1L C6L H6L 119.7
C5L C6L H6L 119.7
C6H C1H C2H 120.1(6)
C6H C1H P3 121.1(5)
C2H C1H P3 118.7(5)
C1H C2H C3H 119.2(7)
C1H C2H H2H 120.4
C3H C2H H2H 120.4
C4H C3H C2H 121.3(7)
C4H C3H H3H 119.4
C2H C3H H3H 119.4
C5H C4H C3H 118.8(6)
C5H C4H H4H 120.6
C3H C4H H4H 120.6
C4H C5H C6H 121.7(7)
C4H C5H H5H 119.2
C6H C5H H5H 119.2
C1H C6H C5H 118.8(7)
C1H C6H H6H 120.6
C5H C6H H6H 120.6
F4 P5 F3 95.4(7)
F4 P5 F1 89.0(7)
F3 P5 F1 175.3(6)
F4 P5 F5 92.3(5)
F3 P5 F5 89.7(4)
F1 P5 F5 91.8(4)
F4 P5 F2 175.4(6)
F3 P5 F2 88.6(5)
F1 P5 F2 86.9(5)
F5 P5 F2 89.9(4)
F4 P5 F6 90.6(4)
F3 P5 F6 89.7(4)
F1 P5 F6 88.6(4)
F5 P5 F6 177.1(4)
F2 P5 F6 87.3(3)
F11 P6 F7 91.6(6)
F11 P6 F12 176.4(7)
F7 P6 F12 91.8(6)
F11 P6 F9 89.6(6)
F7 P6 F9 178.6(6)
F12 P6 F9 87.0(5)
F11 P6 F8 93.0(4)
F7 P6 F8 89.8(4)
F12 P6 F8 86.2(4)
F9 P6 F8 89.4(4)
F11 P6 F10 88.0(4)
F7 P6 F10 91.7(4)
F12 P6 F10 92.7(4)
F9 P6 F10 89.1(4)
F8 P6 F10 178.2(4)
Cl1B C1S Cl1A 120.3(9)
Cl1B C1S H11 107.3
Cl1A C1S H11 107.3
Cl1B C1S H12 107.3
Cl1A C1S H12 107.3
H11 C1S H12 106.9
Cl2A C2S Cl2B 106.5(7)
Cl2A C2S H21 110.4
Cl2B C2S H21 110.4
Cl2A C2S H22 110.4
Cl2B C2S H22 110.4
H21 C2S H22 108.6
Cl3B C3S Cl3A 99.1(13)
Cl3B C3S H31 111.9
Cl3A C3S H31 111.9
Cl3B C3S H32 111.9
Cl3A C3S H32 111.9
H31 C3S H32 109.6
Cl4A C4S Cl4C 116.6(14)
Cl4A C4S H41 108.1
Cl4C C4S H41 108.1
Cl4A C4S H42 108.1
Cl4C C4S H42 108.1
H41 C4S H42 107.3

loop_
_geom_bond_atom_site_label_1
_geom_bond_atom_site_label_2
_geom_bond_distance
Pt1 P1 2.2731(16)
Pt1 P2 2.2937(15)
Pt1 S2 2.3240(15)
Pt1 S1 2.3616(14)
Pt2 P3 2.2828(15)
Pt2 P4 2.2970(16)
Pt2 S2 2.3293(15)
Pt2 S1 2.3547(14)
P1 C1C 1.827(6)
P1 C1B 1.831(6)
P1 C1A 1.842(7)
P2 C1G 1.817(7)
P2 C1E 1.824(6)
P2 C1D 1.832(6)
P3 C1F 1.827(6)
P3 C1H 1.828(6)
P3 C1I 1.828(6)
P4 C1J 1.825(6)
P4 C1L 1.826(6)
P4 C1K 1.833(6)
S1 C1 1.842(6)
N1 C3 1.311(9)
N1 C4 1.378(9)
N1 C2 1.509(9)
N2 C3 1.312(9)
N2 C5 1.373(9)
N2 C6 1.463(8)
C1 C2 1.467(9)
C1 H1A 0.9800
C1 H1B 0.9800
C2 H2A 0.9800
C2 H2B 0.9800
C3 H3 0.9400
C4 C5 1.322(10)
C4 H4 0.9400
C5 H5 0.9400
C6 H6A 0.9700
C6 H6B 0.9700
C6 H6C 0.9700
C1A C6A 1.370(12)
C1A C2A 1.391(11)
C2A C3A 1.381(12)
C2A H2A1 0.9400
C3A C4A 1.342(19)
C3A H3A 0.9400
C4A C5A 1.381(19)
C4A H4A 0.9400
C5A C6A 1.390(13)
C5A H5A 0.9400
C6A H6A1 0.9400
C1B C2B 1.345(8)
C1B C6B 1.356(9)
C2B C3B 1.330(11)
C2B H2X 0.9400
C3B C4B 1.365(13)
C3B H3B 0.9400
C4B C5B 1.369(13)
C4B H4B 0.9400
C5B C6B 1.401(10)
C5B H5B 0.9400
C6B H6B1 0.9400
N3 C1C 1.369(8)
N3 C5C 1.390(10)
C1C C2C 1.376(8)
C2C C3C 1.392(10)
C2C H2C 0.9400
C3C C4C 1.372(11)
C3C H3C 0.9400
C4C C5C 1.347(11)
C4C H4C 0.9400
C5C H5C 0.9400
N4 C5D 1.342(8)
N4 C1D 1.350(8)
C1D C2D 1.366(9)
C2D C3D 1.376(10)
C2D H2D 0.9400
C3D C4D 1.350(12)
C3D H3D 0.9400
C4D C5D 1.376(11)
C4D H4D 0.9400
C5D H5D 0.9400
C1E C2E 1.370(9)
C1E C6E 1.398(9)
C2E C3E 1.368(10)
C2E H2E 0.9400
C3E C4E 1.348(12)
C3E H3E 0.9400
C4E C5E 1.397(12)
C4E H4E 0.9400
C5E C6E 1.389(10)
C5E H5E 0.9400
C6E H6E 0.9400
C1F C6F 1.383(8)
C1F C2F 1.391(8)
C2F C3F 1.392(10)
C2F H2F 0.9400
C3F C4F 1.383(10)
C3F H3F 0.9400
C4F C5F 1.352(9)
C4F H4F 0.9400
C5F C6F 1.385(9)
C5F H5F 0.9400
C6F H6F 0.9400
C1G C6G 1.376(11)
C1G C2G 1.400(10)
C2G C3G 1.395(12)
C2G H2G 0.9400
C3G C4G 1.383(14)
C3G H3G 0.9400
C4G C5G 1.358(13)
C4G H4G 0.9400
C5G C6G 1.407(11)
C5G H5G 0.9400
C6G H6G 0.9400
N5 C1I 1.325(8)
N5 C5I 1.334(8)
C1I C2I 1.379(9)
C5I C4I 1.343(9)
C5I H5I 0.9400
C4I C3I 1.350(11)
C4I H4I 0.9400
C3I C2I 1.392(11)
C3I H3I 0.9400
C2I H2I 0.9400
N6 C5J 1.355(9)
N6 C1J 1.358(8)
C1J C2J 1.380(9)
C2J C3J 1.381(9)
C2J H2J 0.9400
C3J C4J 1.388(11)
C3J H3J 0.9400
C4J C5J 1.369(11)
C4J H4J 0.9400
C5J H5J 0.9400
C1K C6K 1.341(9)
C1K C2K 1.391(9)
C2K C3K 1.387(10)
C2K H2K 0.9400
C3K C4K 1.338(12)
C3K H3K 0.9400
C4K C5K 1.382(12)
C4K H4K 0.9400
C5K C6K 1.374(10)
C5K H5K 0.9400
C6K H6K 0.9400
C1L C6L 1.371(9)
C1L C2L 1.381(9)
C2L C3L 1.389(10)
C2L H2L 0.9400
C3L C4L 1.369(12)
C3L H3L 0.9400
C4L C5L 1.341(12)
C4L H4L 0.9400
C5L C6L 1.395(10)
C5L H5L 0.9400
C6L H6L 0.9400
C1H C6H 1.371(8)
C1H C2H 1.384(9)
C2H C3H 1.397(9)
C2H H2H 0.9400
C3H C4H 1.363(10)
C3H H3H 0.9400
C4H C5H 1.359(10)
C4H H4H 0.9400
C5H C6H 1.405(9)
C5H H5H 0.9400
C6H H6H 0.9400
P5 F4 1.482(7)
P5 F3 1.516(8)
P5 F1 1.534(8)
P5 F5 1.577(6)
P5 F2 1.581(7)
P5 F6 1.587(6)
P6 F11 1.484(7)
P6 F7 1.493(7)
P6 F12 1.533(7)
P6 F9 1.552(7)
P6 F8 1.570(6)
P6 F10 1.575(6)
C1S Cl1B 1.533(18)
C1S Cl1A 1.762(16)
C1S H11 0.9800
C1S H12 0.9800
C2S Cl2A 1.721(15)
C2S Cl2B 1.776(14)
C2S H21 0.9800
C2S H22 0.9800
C3S Cl3B 1.73(2)
C3S Cl3A 1.730(19)
C3S H31 0.9800
C3S H32 0.9800
C4S Cl4A 1.720(17)
C4S Cl4C 1.730(18)
C4S H41 0.9800
C4S H42 0.9800
